data_1503393
loop_
_publ_author_name
'Gagnon, Eric'
'Rochefort, Alain'
'M\'etivaud, Val\'erie'
'Wuest, James D.'

_publ_section_title
;
 Hexaphenylbenzenes as potential acetylene sponges.
;
_journal_issue 2
_journal_name_full 'Organic letters'
_journal_page_first 380
_journal_page_last 383
_journal_paper_doi 10.1021/ol902723q
_journal_volume 12
_journal_year 2010
_chemical_compound_source 'Synthesized by the authors. See text'
_chemical_formula_moiety '2(C42 H30), C8 H6'
_chemical_formula_sum 'C92 H66'
_chemical_formula_weight 1171.45
_chemical_name_common 'Hexaphenylbenzene, phenylacetylene solvate'
_chemical_name_systematic
; 
Hexaphenylbenzene, phenylacetylene solvate
;
_space_group_IT_number 9
_symmetry_cell_setting monoclinic
_symmetry_space_group_name_Hall 'C -2yc'
_symmetry_space_group_name_H-M 'C 1 c 1'
_atom_sites_solution_hydrogens geom
_atom_sites_solution_primary direct
_atom_sites_solution_secondary difmap
_audit_creation_method SHELXL-97
_cell_angle_alpha 90
_cell_angle_beta 100.850(2)
_cell_angle_gamma 90
_cell_formula_units_Z 4
_cell_length_a 12.3608(7)
_cell_length_b 45.744(3)
_cell_length_c 11.5273(7)
_cell_measurement_reflns_used 49359
_cell_measurement_temperature 150
_cell_measurement_theta_max 67.81
_cell_measurement_theta_min 3.77
_cell_volume 6401.4(7)
_computing_cell_refinement 'SAINT V7.60A(Bruker AXS, 2008)'
_computing_data_collection 'APEX2  (Bruker AXS, 2009)'
_computing_data_reduction 'SAINT V7.60A(Bruker AXS, 2008)'
_computing_molecular_graphics 'SHELXTL v6.12 (Bruker AXS, 2001)'
_computing_publication_material 'UdMX (Maris, 2004)'
_computing_structure_refinement 'SHELXL97 (Sheldrick, 2008)'
_computing_structure_solution 'SHELXS97 (Sheldrick, 2008)'
_diffrn_ambient_temperature 150
_diffrn_detector_area_resol_mean 8.3
_diffrn_measured_fraction_theta_full 0.996
_diffrn_measured_fraction_theta_max 0.996
_diffrn_measurement_device_type 'Bruker Microstar'
_diffrn_measurement_method \w
_diffrn_radiation_monochromator 'Helios optics'
_diffrn_radiation_source 'Rotating Anode'
_diffrn_radiation_type CuK\a
_diffrn_radiation_wavelength 1.54178
_diffrn_reflns_av_R_equivalents 0.065
_diffrn_reflns_av_sigmaI/netI 0.0282
_diffrn_reflns_limit_h_max 12
_diffrn_reflns_limit_h_min -14
_diffrn_reflns_limit_k_max 54
_diffrn_reflns_limit_k_min -54
_diffrn_reflns_limit_l_max 13
_diffrn_reflns_limit_l_min -13
_diffrn_reflns_number 68698
_diffrn_reflns_theta_full 68.06
_diffrn_reflns_theta_max 68.06
_diffrn_reflns_theta_min 1.93
_exptl_absorpt_coefficient_mu 0.520
_exptl_absorpt_correction_T_max 0.9493
_exptl_absorpt_correction_T_min 0.8228
_exptl_absorpt_correction_type multi-scan
_exptl_absorpt_process_details 'Sadabs (Sheldrick, 2008)'
_exptl_crystal_colour Colorless
_exptl_crystal_density_diffrn 1.216
_exptl_crystal_density_method 'not measured'
_exptl_crystal_description block
_exptl_crystal_F_000 2472
_exptl_crystal_size_max 0.20
_exptl_crystal_size_mid 0.10
_exptl_crystal_size_min 0.10
_refine_diff_density_max 0.151
_refine_diff_density_min -0.149
_refine_diff_density_rms 0.028
_refine_ls_abs_structure_details 'Friedel Pairs merged'
_refine_ls_extinction_method none
_refine_ls_goodness_of_fit_ref 1.094
_refine_ls_hydrogen_treatment constr
_refine_ls_matrix_type full
_refine_ls_number_parameters 829
_refine_ls_number_reflns 5832
_refine_ls_number_restraints 2
_refine_ls_restrained_S_all 1.094
_refine_ls_R_factor_all 0.0315
_refine_ls_R_factor_gt 0.0312
_refine_ls_shift/su_max 0.001
_refine_ls_shift/su_mean 0.000
_refine_ls_structure_factor_coef Fsqd
_refine_ls_weighting_details 'calc w=1/[\s^2^(Fo^2^)+(0.0534P)^2^+1.2355P] where P=(Fo^2^+2Fc^2^)/3'
_refine_ls_weighting_scheme calc
_refine_ls_wR_factor_gt 0.0851
_refine_ls_wR_factor_ref 0.0854
_reflns_number_gt 5778
_reflns_number_total 5832
_reflns_threshold_expression I>2\s(I)
_cod_data_source_file ol902723q_si_003.cif
_cod_data_source_block 749350
_cod_depositor_comments
;
The following automatic conversions were performed:

'_symmetry_cell_setting' value 'Monoclinic' changed to 'monoclinic'
according to /home/saulius/struct/CIF-dictionaries/cif_core.dic
dictionary named 'cif_core.dic' version 2.4.2 from
2011-04-26.

'_geom_bond_publ_flag' value 'Y' changed to 'y'
according to /home/saulius/struct/CIF-dictionaries/cif_core.dic
dictionary named 'cif_core.dic' version 2.4.2 from 2011-04-26 (104
times).

'_geom_angle_publ_flag' value 'Y' changed to 'y' according
to /home/saulius/struct/CIF-dictionaries/cif_core.dic dictionary
named 'cif_core.dic' version 2.4.2 from 2011-04-26 (141 time).

Automatic conversion script
Id: cif_fix_values 1715 2011-07-08 13:25:40Z adriana 
;
_cod_original_cell_volume 6401.3(7)
_cod_original_sg_symbol_H-M Cc
_cod_database_code 1503393

loop_
_symmetry_equiv_pos_as_xyz
'x, y, z'
'x, -y, z+1/2'
'x+1/2, y+1/2, z'
'x+1/2, -y+1/2, z+1/2'

loop_
_atom_site_label
_atom_site_type_symbol
_atom_site_fract_x
_atom_site_fract_y
_atom_site_fract_z
_atom_site_U_iso_or_equiv
_atom_site_adp_type
_atom_site_occupancy
_atom_site_symmetry_multiplicity
_atom_site_calc_flag
_atom_site_refinement_flags
C1 C 0.47896(15) 0.14856(4) 0.18501(15) 0.0300(4) Uani 1 1 d .
C2 C 0.45017(15) 0.17821(4) 0.16342(16) 0.0307(4) Uani 1 1 d .
C3 C 0.53126(16) 0.19874(4) 0.14931(16) 0.0311(4) Uani 1 1 d .
C4 C 0.64106(16) 0.18978(4) 0.15628(16) 0.0305(4) Uani 1 1 d .
C5 C 0.67109(15) 0.16066(4) 0.18554(16) 0.0293(4) Uani 1 1 d .
C6 C 0.58996(16) 0.13996(4) 0.19984(16) 0.0299(4) Uani 1 1 d .
C7 C 0.39222(15) 0.12569(4) 0.18920(17) 0.0316(4) Uani 1 1 d .
C8 C 0.38367(17) 0.11124(5) 0.29286(18) 0.0369(4) Uani 1 1 d .
H8 H 0.4299 0.1167 0.3650 0.044 Uiso 1 1 calc R
C9 C 0.30798(19) 0.08880(5) 0.2919(2) 0.0441(5) Uani 1 1 d .
H9 H 0.3026 0.0791 0.3634 0.053 Uiso 1 1 calc R
C10 C 0.24013(19) 0.08044(5) 0.1873(2) 0.0470(5) Uani 1 1 d .
H10 H 0.1892 0.0649 0.1870 0.056 Uiso 1 1 calc R
C11 C 0.24688(18) 0.09484(5) 0.0836(2) 0.0444(5) Uani 1 1 d .
H11 H 0.2003 0.0893 0.0117 0.053 Uiso 1 1 calc R
C12 C 0.32223(17) 0.11739(5) 0.08523(18) 0.0369(4) Uani 1 1 d .
H12 H 0.3261 0.1274 0.0139 0.044 Uiso 1 1 calc R
C13 C 0.33289(16) 0.18752(4) 0.15760(18) 0.0345(4) Uani 1 1 d .
C14 C 0.29384(19) 0.19277(6) 0.2602(2) 0.0467(5) Uani 1 1 d .
H14 H 0.3426 0.1914 0.3343 0.056 Uiso 1 1 calc R
C15 C 0.1842(2) 0.20009(7) 0.2565(3) 0.0603(7) Uani 1 1 d .
H15 H 0.1590 0.2041 0.3278 0.072 Uiso 1 1 calc R
C16 C 0.1123(2) 0.20151(6) 0.1504(3) 0.0622(7) Uani 1 1 d .
H16 H 0.0366 0.2056 0.1482 0.075 Uiso 1 1 calc R
C17 C 0.1506(2) 0.19690(6) 0.0468(3) 0.0622(7) Uani 1 1 d .
H17 H 0.1014 0.1984 -0.0270 0.075 Uiso 1 1 calc R
C18 C 0.2603(2) 0.19018(5) 0.0499(2) 0.0489(5) Uani 1 1 d .
H18 H 0.2863 0.1874 -0.0218 0.059 Uiso 1 1 calc R
C19 C 0.50231(15) 0.23024(4) 0.12366(17) 0.0319(4) Uani 1 1 d .
C20 C 0.48910(17) 0.24934(5) 0.21356(19) 0.0383(4) Uani 1 1 d .
H20 H 0.4926 0.2421 0.2914 0.046 Uiso 1 1 calc R
C21 C 0.47083(19) 0.27889(5) 0.1909(2) 0.0418(5) Uani 1 1 d .
H21 H 0.4629 0.2918 0.2534 0.050 Uiso 1 1 calc R
C22 C 0.46406(18) 0.28963(5) 0.0778(2) 0.0415(5) Uani 1 1 d .
H22 H 0.4521 0.3099 0.0624 0.050 Uiso 1 1 calc R
C23 C 0.47478(18) 0.27075(5) -0.0124(2) 0.0414(5) Uani 1 1 d .
H23 H 0.4690 0.2780 -0.0905 0.050 Uiso 1 1 calc R
C24 C 0.49393(17) 0.24128(5) 0.00986(18) 0.0389(4) Uani 1 1 d .
H24 H 0.5014 0.2285 -0.0531 0.047 Uiso 1 1 calc R
C25 C 0.72488(15) 0.21065(4) 0.12498(17) 0.0315(4) Uani 1 1 d .
C26 C 0.76621(17) 0.23424(4) 0.19677(19) 0.0373(4) Uani 1 1 d .
H26 H 0.7427 0.2373 0.2697 0.045 Uiso 1 1 calc R
C27 C 0.84149(18) 0.25327(5) 0.1619(2) 0.0401(4) Uani 1 1 d .
H27 H 0.8710 0.2688 0.2127 0.048 Uiso 1 1 calc R
C28 C 0.87393(17) 0.24992(5) 0.0551(2) 0.0410(5) Uani 1 1 d .
H28 H 0.9236 0.2634 0.0309 0.049 Uiso 1 1 calc R
C29 C 0.83357(18) 0.22668(5) -0.0170(2) 0.0435(5) Uani 1 1 d .
H29 H 0.8558 0.2242 -0.0909 0.052 Uiso 1 1 calc R
C30 C 0.76064(17) 0.20698(5) 0.01829(18) 0.0383(4) Uani 1 1 d .
H30 H 0.7348 0.1908 -0.0309 0.046 Uiso 1 1 calc R
C31 C 0.78943(16) 0.15143(4) 0.20636(17) 0.0306(4) Uani 1 1 d .
C32 C 0.86181(17) 0.16239(4) 0.30394(18) 0.0355(4) Uani 1 1 d .
H32 H 0.8367 0.1767 0.3524 0.043 Uiso 1 1 calc R
C33 C 0.96973(17) 0.15278(5) 0.3314(2) 0.0417(5) Uani 1 1 d .
H33 H 1.0177 0.1603 0.3990 0.050 Uiso 1 1 calc R
C34 C 1.00780(18) 0.13227(5) 0.2606(2) 0.0442(5) Uani 1 1 d .
H34 H 1.0820 0.1257 0.2791 0.053 Uiso 1 1 calc R
C35 C 0.93733(18) 0.12138(5) 0.16282(19) 0.0410(5) Uani 1 1 d .
H35 H 0.9633 0.1073 0.1140 0.049 Uiso 1 1 calc R
C36 C 0.82870(17) 0.13083(4) 0.13541(18) 0.0361(4) Uani 1 1 d .
H36 H 0.7809 0.1232 0.0679 0.043 Uiso 1 1 calc R
C37 C 0.62616(15) 0.10940(4) 0.23384(18) 0.0322(4) Uani 1 1 d .
C38 C 0.68063(18) 0.10376(5) 0.3482(2) 0.0419(5) Uani 1 1 d .
H38 H 0.6870 0.1188 0.4058 0.050 Uiso 1 1 calc R
C39 C 0.7260(2) 0.07654(6) 0.3798(3) 0.0592(7) Uani 1 1 d .
H39 H 0.7630 0.0731 0.4586 0.071 Uiso 1 1 calc R
C40 C 0.7177(2) 0.05463(6) 0.2983(3) 0.0650(8) Uani 1 1 d .
H40 H 0.7509 0.0362 0.3194 0.078 Uiso 1 1 calc R
C41 C 0.6609(2) 0.05948(5) 0.1853(3) 0.0617(8) Uani 1 1 d .
H41 H 0.6534 0.0441 0.1290 0.074 Uiso 1 1 calc R
C42 C 0.61410(19) 0.08671(5) 0.1526(2) 0.0450(5) Uani 1 1 d .
H42 H 0.5740 0.0897 0.0747 0.054 Uiso 1 1 calc R
C43 C 0.18100(15) 0.09049(4) 0.73551(15) 0.0291(4) Uani 1 1 d .
C44 C 0.07560(15) 0.08358(4) 0.75562(16) 0.0292(4) Uani 1 1 d .
C45 C 0.05306(15) 0.05532(4) 0.79238(16) 0.0301(4) Uani 1 1 d .
C46 C 0.13760(15) 0.03429(4) 0.81489(16) 0.0302(4) Uani 1 1 d .
C47 C 0.24510(15) 0.04201(4) 0.80417(16) 0.0300(4) Uani 1 1 d .
C48 C 0.26641(15) 0.06973(4) 0.76090(15) 0.0302(4) Uani 1 1 d .
C49 C 0.20158(15) 0.11982(4) 0.68552(16) 0.0301(4) Uani 1 1 d .
C50 C 0.19907(17) 0.14550(4) 0.75064(18) 0.0356(4) Uani 1 1 d .
H50 H 0.1856 0.1446 0.8290 0.043 Uiso 1 1 calc R
C51 C 0.21609(19) 0.17234(5) 0.7013(2) 0.0421(5) Uani 1 1 d .
H51 H 0.2148 0.1897 0.7465 0.051 Uiso 1 1 calc R
C52 C 0.23488(18) 0.17415(5) 0.5870(2) 0.0421(5) Uani 1 1 d .
H52 H 0.2459 0.1926 0.5534 0.050 Uiso 1 1 calc R
C53 C 0.23749(17) 0.14885(5) 0.52206(19) 0.0390(4) Uani 1 1 d .
H53 H 0.2507 0.1499 0.4436 0.047 Uiso 1 1 calc R
C54 C 0.22080(16) 0.12190(4) 0.57108(18) 0.0344(4) Uani 1 1 d .
H54 H 0.2226 0.1046 0.5256 0.041 Uiso 1 1 calc R
C55 C -0.01244(15) 0.10648(4) 0.74095(17) 0.0313(4) Uani 1 1 d .
C56 C -0.0405(2) 0.11933(5) 0.8401(2) 0.0475(5) Uani 1 1 d .
H56 H -0.0054 0.1130 0.9165 0.057 Uiso 1 1 calc R
C57 C -0.1190(2) 0.14131(6) 0.8295(3) 0.0563(6) Uani 1 1 d .
H57 H -0.1368 0.1501 0.8983 0.068 Uiso 1 1 calc R
C58 C -0.17110(18) 0.15042(5) 0.7196(2) 0.0480(5) Uani 1 1 d .
H58 H -0.2252 0.1654 0.7122 0.058 Uiso 1 1 calc R
C59 C -0.14470(18) 0.13777(5) 0.6203(2) 0.0436(5) Uani 1 1 d .
H59 H -0.1812 0.1440 0.5443 0.052 Uiso 1 1 calc R
C60 C -0.06531(17) 0.11602(4) 0.63028(19) 0.0363(4) Uani 1 1 d .
H60 H -0.0470 0.1076 0.5611 0.044 Uiso 1 1 calc R
C61 C -0.06050(17) 0.04712(4) 0.8065(2) 0.0394(4) Uani 1 1 d .
C62 C -0.0853(2) 0.04304(7) 0.9182(3) 0.0616(7) Uani 1 1 d .
H62 H -0.0302 0.0459 0.9867 0.074 Uiso 1 1 calc R
C63 C -0.1908(4) 0.03475(8) 0.9289(5) 0.0973(15) Uani 1 1 d .
H63 H -0.2076 0.0320 1.0053 0.117 Uiso 1 1 calc R
C64 C -0.2718(3) 0.03035(8) 0.8304(6) 0.1078(18) Uani 1 1 d .
H64 H -0.3442 0.0249 0.8385 0.129 Uiso 1 1 calc R
C65 C -0.2464(2) 0.03394(7) 0.7217(5) 0.0872(13) Uani 1 1 d .
H65 H -0.3015 0.0306 0.6536 0.105 Uiso 1 1 calc R
C66 C -0.1425(2) 0.04227(5) 0.7082(3) 0.0572(7) Uani 1 1 d .
H66 H -0.1268 0.0447 0.6312 0.069 Uiso 1 1 calc R
C67 C 0.10887(15) 0.00359(4) 0.84481(17) 0.0305(4) Uani 1 1 d .
C68 C 0.14014(18) -0.00801(5) 0.95741(19) 0.0395(4) Uani 1 1 d .
H68 H 0.1842 0.0033 1.0176 0.047 Uiso 1 1 calc R
C69 C 0.1077(2) -0.03592(5) 0.9830(2) 0.0456(5) Uani 1 1 d .
H69 H 0.1296 -0.0436 1.0604 0.055 Uiso 1 1 calc R
C70 C 0.04369(19) -0.05268(5) 0.8967(2) 0.0444(5) Uani 1 1 d .
H70 H 0.0215 -0.0718 0.9146 0.053 Uiso 1 1 calc R
C71 C 0.01219(18) -0.04145(5) 0.7845(2) 0.0413(5) Uani 1 1 d .
H71 H -0.0321 -0.0528 0.7248 0.050 Uiso 1 1 calc R
C72 C 0.04481(17) -0.01363(4) 0.75820(18) 0.0357(4) Uani 1 1 d .
H72 H 0.0233 -0.0062 0.6803 0.043 Uiso 1 1 calc R
C73 C 0.33779(15) 0.02075(4) 0.83968(17) 0.0313(4) Uani 1 1 d .
C74 C 0.40098(18) 0.02224(5) 0.95242(19) 0.0417(5) Uani 1 1 d .
H74 H 0.3864 0.0370 1.0055 0.050 Uiso 1 1 calc R
C75 C 0.48550(19) 0.00230(6) 0.9881(2) 0.0485(5) Uani 1 1 d .
H75 H 0.5271 0.0031 1.0662 0.058 Uiso 1 1 calc R
C76 C 0.50919(18) -0.01863(5) 0.9110(2) 0.0438(5) Uani 1 1 d .
H76 H 0.5686 -0.0318 0.9347 0.053 Uiso 1 1 calc R
C77 C 0.4463(2) -0.02031(5) 0.7998(2) 0.0481(5) Uani 1 1 d .
H77 H 0.4614 -0.0350 0.7466 0.058 Uiso 1 1 calc R
C78 C 0.36090(19) -0.00075(5) 0.7647(2) 0.0450(5) Uani 1 1 d .
H78 H 0.3176 -0.0022 0.6876 0.054 Uiso 1 1 calc R
C79 C 0.37928(16) 0.07729(4) 0.73931(18) 0.0326(4) Uani 1 1 d .
C80 C 0.45313(19) 0.09278(5) 0.8222(2) 0.0457(5) Uani 1 1 d .
H80 H 0.4335 0.0979 0.8954 0.055 Uiso 1 1 calc R
C81 C 0.5552(2) 0.10090(6) 0.7997(3) 0.0542(6) Uani 1 1 d .
H81 H 0.6054 0.1111 0.8583 0.065 Uiso 1 1 calc R
C82 C 0.58449(19) 0.09431(5) 0.6935(3) 0.0513(6) Uani 1 1 d .
H82 H 0.6537 0.1004 0.6773 0.062 Uiso 1 1 calc R
C83 C 0.5114(2) 0.07869(6) 0.6104(2) 0.0515(6) Uani 1 1 d .
H83 H 0.5305 0.0741 0.5365 0.062 Uiso 1 1 calc R
C84 C 0.41055(18) 0.06975(5) 0.6339(2) 0.0428(5) Uani 1 1 d .
H84 H 0.3625 0.0584 0.5774 0.051 Uiso 1 1 calc R
C85 C 0.56478(16) 0.18942(5) 0.68594(18) 0.0365(4) Uani 1 1 d .
C86 C 0.63002(17) 0.21467(5) 0.69352(19) 0.0400(4) Uani 1 1 d .
H86 H 0.6437 0.2257 0.7646 0.048 Uiso 1 1 calc R
C87 C 0.67435(19) 0.22358(6) 0.5983(2) 0.0496(6) Uani 1 1 d .
H87 H 0.7195 0.2405 0.6042 0.060 Uiso 1 1 calc R
C88 C 0.6530(2) 0.20787(7) 0.4944(2) 0.0572(7) Uani 1 1 d .
H88 H 0.6840 0.2140 0.4290 0.069 Uiso 1 1 calc R
C89 C 0.5873(2) 0.18350(7) 0.4848(2) 0.0569(7) Uani 1 1 d .
H89 H 0.5723 0.1731 0.4123 0.068 Uiso 1 1 calc R
C90 C 0.54241(19) 0.17386(5) 0.5799(2) 0.0459(5) Uani 1 1 d .
H90 H 0.4972 0.1569 0.5729 0.055 Uiso 1 1 calc R
C91 C 0.52509(19) 0.17897(5) 0.7869(2) 0.0426(5) Uani 1 1 d .
C92 C 0.4958(2) 0.16943(6) 0.8719(2) 0.0548(6) Uani 1 1 d .
H92 H 0.4723 0.1618 0.9398 0.066 Uiso 1 1 calc R

loop_
_atom_site_aniso_label
_atom_site_aniso_U_11
_atom_site_aniso_U_22
_atom_site_aniso_U_33
_atom_site_aniso_U_23
_atom_site_aniso_U_13
_atom_site_aniso_U_12
C1 0.0323(9) 0.0315(10) 0.0255(8) -0.0004(7) 0.0040(7) -0.0025(7)
C2 0.0312(9) 0.0324(10) 0.0279(8) 0.0026(7) 0.0036(7) 0.0005(7)
C3 0.0322(9) 0.0305(9) 0.0298(9) 0.0025(7) 0.0039(7) -0.0008(7)
C4 0.0307(9) 0.0290(9) 0.0310(9) 0.0012(7) 0.0037(7) -0.0004(7)
C5 0.0297(9) 0.0310(9) 0.0270(8) 0.0011(7) 0.0046(7) -0.0008(7)
C6 0.0331(9) 0.0289(9) 0.0271(8) 0.0005(7) 0.0039(7) -0.0018(7)
C7 0.0288(9) 0.0289(9) 0.0375(10) 0.0000(7) 0.0068(7) 0.0018(7)
C8 0.0387(10) 0.0353(10) 0.0375(10) 0.0006(8) 0.0091(8) -0.0009(8)
C9 0.0497(12) 0.0369(11) 0.0502(12) 0.0064(9) 0.0210(10) -0.0038(9)
C10 0.0385(11) 0.0385(11) 0.0667(15) -0.0027(10) 0.0171(10) -0.0102(9)
C11 0.0365(11) 0.0444(12) 0.0496(12) -0.0058(10) 0.0016(9) -0.0062(9)
C12 0.0356(10) 0.0372(10) 0.0367(10) -0.0005(8) 0.0039(8) -0.0019(8)
C13 0.0298(9) 0.0284(9) 0.0441(11) 0.0067(8) 0.0037(8) -0.0009(7)
C14 0.0379(11) 0.0571(14) 0.0473(12) 0.0176(10) 0.0136(9) 0.0068(10)
C15 0.0451(13) 0.0701(17) 0.0712(17) 0.0295(14) 0.0253(12) 0.0161(12)
C16 0.0330(12) 0.0565(15) 0.098(2) 0.0285(15) 0.0151(13) 0.0106(10)
C17 0.0399(13) 0.0557(15) 0.0804(19) 0.0057(13) -0.0155(12) 0.0073(11)
C18 0.0432(12) 0.0495(13) 0.0494(13) -0.0035(10) -0.0031(10) 0.0085(10)
C19 0.0249(8) 0.0312(9) 0.0384(10) 0.0037(7) 0.0034(7) -0.0002(7)
C20 0.0384(11) 0.0385(11) 0.0382(10) 0.0043(8) 0.0077(8) 0.0039(8)
C21 0.0456(11) 0.0333(11) 0.0467(12) -0.0021(9) 0.0092(9) 0.0050(9)
C22 0.0392(11) 0.0304(10) 0.0541(12) 0.0075(9) 0.0071(9) 0.0036(8)
C23 0.0438(11) 0.0370(11) 0.0430(11) 0.0097(9) 0.0067(9) 0.0039(9)
C24 0.0427(11) 0.0350(10) 0.0377(10) 0.0012(8) 0.0045(8) 0.0032(9)
C25 0.0286(9) 0.0289(9) 0.0358(9) 0.0068(7) 0.0026(7) 0.0017(7)
C26 0.0364(10) 0.0338(10) 0.0416(10) 0.0017(8) 0.0067(8) -0.0008(8)
C27 0.0367(10) 0.0312(10) 0.0504(12) 0.0021(8) 0.0026(9) -0.0048(8)
C28 0.0299(10) 0.0386(10) 0.0542(12) 0.0113(9) 0.0070(9) -0.0031(8)
C29 0.0350(10) 0.0550(13) 0.0421(11) 0.0052(9) 0.0113(9) -0.0040(9)
C30 0.0357(10) 0.0373(10) 0.0413(11) 0.0007(8) 0.0055(8) -0.0028(8)
C31 0.0316(9) 0.0268(9) 0.0334(9) 0.0046(7) 0.0060(7) 0.0001(7)
C32 0.0340(10) 0.0313(9) 0.0407(10) -0.0014(8) 0.0058(8) 0.0002(8)
C33 0.0322(10) 0.0424(11) 0.0478(11) -0.0012(9) 0.0007(8) -0.0001(8)
C34 0.0323(10) 0.0463(12) 0.0540(13) 0.0075(10) 0.0078(9) 0.0078(9)
C35 0.0441(11) 0.0381(11) 0.0440(11) -0.0002(9) 0.0162(9) 0.0077(9)
C36 0.0377(10) 0.0353(10) 0.0359(9) -0.0001(8) 0.0082(8) 0.0001(8)
C37 0.0276(9) 0.0295(9) 0.0401(10) 0.0012(8) 0.0084(7) -0.0018(7)
C38 0.0399(11) 0.0369(11) 0.0457(11) 0.0083(9) -0.0002(9) -0.0036(9)
C39 0.0418(13) 0.0464(14) 0.0857(19) 0.0291(13) 0.0020(12) 0.0005(10)
C40 0.0449(14) 0.0354(13) 0.117(3) 0.0205(14) 0.0220(15) 0.0059(10)
C41 0.0608(15) 0.0308(11) 0.104(2) -0.0144(13) 0.0413(16) -0.0075(11)
C42 0.0449(12) 0.0374(11) 0.0549(13) -0.0081(10) 0.0148(10) -0.0065(9)
C43 0.0318(9) 0.0281(9) 0.0266(8) -0.0007(7) 0.0038(7) 0.0025(7)
C44 0.0300(9) 0.0298(9) 0.0263(8) -0.0010(7) 0.0019(7) 0.0029(7)
C45 0.0299(9) 0.0308(9) 0.0291(8) 0.0022(7) 0.0042(7) 0.0026(7)
C46 0.0307(9) 0.0317(9) 0.0272(9) 0.0014(7) 0.0027(7) 0.0028(7)
C47 0.0308(9) 0.0288(9) 0.0294(9) 0.0004(7) 0.0032(7) 0.0046(7)
C48 0.0317(9) 0.0289(9) 0.0286(9) -0.0012(7) 0.0020(7) 0.0013(7)
C49 0.0259(8) 0.0274(9) 0.0353(9) 0.0025(7) 0.0011(7) 0.0014(7)
C50 0.0364(10) 0.0324(10) 0.0358(10) -0.0021(8) 0.0009(8) 0.0004(8)
C51 0.0458(12) 0.0281(10) 0.0485(12) -0.0030(8) -0.0013(9) -0.0010(8)
C52 0.0392(11) 0.0311(10) 0.0522(12) 0.0104(9) -0.0010(9) -0.0048(8)
C53 0.0363(10) 0.0412(11) 0.0391(10) 0.0089(9) 0.0062(8) -0.0013(8)
C54 0.0341(10) 0.0314(10) 0.0379(10) 0.0007(8) 0.0069(8) 0.0018(8)
C55 0.0288(9) 0.0280(9) 0.0377(10) 0.0042(7) 0.0077(8) 0.0021(7)
C56 0.0563(14) 0.0485(13) 0.0406(12) 0.0089(9) 0.0159(10) 0.0210(11)
C57 0.0623(16) 0.0505(14) 0.0641(15) 0.0075(11) 0.0327(13) 0.0240(12)
C58 0.0339(10) 0.0354(11) 0.0772(16) 0.0111(11) 0.0164(11) 0.0104(9)
C59 0.0342(10) 0.0330(10) 0.0583(13) 0.0081(9) -0.0049(9) 0.0029(8)
C60 0.0356(10) 0.0318(10) 0.0390(10) 0.0013(8) 0.0003(8) 0.0014(8)
C61 0.0325(10) 0.0291(9) 0.0575(12) 0.0104(9) 0.0104(9) 0.0066(8)
C62 0.0584(15) 0.0611(16) 0.0750(18) 0.0125(13) 0.0373(14) 0.0096(12)
C63 0.085(3) 0.076(2) 0.155(4) 0.031(2) 0.084(3) 0.0127(19)
C64 0.0412(16) 0.0593(19) 0.234(6) 0.047(3) 0.054(3) 0.0068(14)
C65 0.0354(13) 0.0467(16) 0.170(4) 0.0299(19) -0.0064(19) -0.0049(11)
C66 0.0371(12) 0.0418(13) 0.0860(19) 0.0179(12) -0.0057(12) -0.0003(9)
C67 0.0266(9) 0.0296(9) 0.0357(9) 0.0037(7) 0.0074(7) 0.0044(7)
C68 0.0383(10) 0.0405(11) 0.0381(10) 0.0053(9) 0.0028(8) -0.0007(9)
C69 0.0502(12) 0.0444(12) 0.0425(11) 0.0176(9) 0.0097(10) 0.0040(10)
C70 0.0453(12) 0.0302(10) 0.0614(14) 0.0078(9) 0.0197(10) 0.0016(9)
C71 0.0427(11) 0.0333(10) 0.0489(12) -0.0037(9) 0.0108(9) -0.0028(8)
C72 0.0386(10) 0.0338(10) 0.0347(10) 0.0018(8) 0.0071(8) 0.0020(8)
C73 0.0274(9) 0.0278(9) 0.0387(10) 0.0041(7) 0.0064(8) 0.0016(7)
C74 0.0404(11) 0.0421(11) 0.0395(11) -0.0024(9) -0.0003(9) 0.0106(9)
C75 0.0425(12) 0.0534(13) 0.0453(12) 0.0055(10) -0.0024(9) 0.0118(10)
C76 0.0359(10) 0.0404(11) 0.0558(13) 0.0126(10) 0.0101(9) 0.0110(9)
C77 0.0455(12) 0.0414(12) 0.0585(14) -0.0034(10) 0.0124(10) 0.0122(10)
C78 0.0431(12) 0.0442(12) 0.0443(12) -0.0062(9) -0.0003(9) 0.0107(9)
C79 0.0302(9) 0.0259(9) 0.0408(10) 0.0054(7) 0.0047(8) 0.0053(7)
C80 0.0394(11) 0.0468(12) 0.0501(12) -0.0073(10) 0.0064(9) -0.0027(9)
C81 0.0383(12) 0.0499(14) 0.0730(16) -0.0090(12) 0.0066(11) -0.0091(10)
C82 0.0352(11) 0.0392(12) 0.0828(18) 0.0077(11) 0.0195(11) -0.0003(9)
C83 0.0460(12) 0.0526(14) 0.0613(14) 0.0009(11) 0.0239(11) 0.0050(10)
C84 0.0380(11) 0.0443(11) 0.0467(11) -0.0040(9) 0.0093(9) 0.0004(9)
C85 0.0277(9) 0.0405(11) 0.0398(10) -0.0003(8) 0.0029(8) 0.0086(8)
C86 0.0359(10) 0.0394(11) 0.0432(11) 0.0014(9) 0.0034(8) 0.0088(8)
C87 0.0407(12) 0.0516(14) 0.0573(14) 0.0148(11) 0.0116(10) 0.0088(10)
C88 0.0548(15) 0.0723(17) 0.0474(13) 0.0166(12) 0.0173(11) 0.0217(13)
C89 0.0585(15) 0.0746(18) 0.0347(11) -0.0055(11) 0.0012(10) 0.0245(13)
C90 0.0393(11) 0.0480(12) 0.0465(12) -0.0066(10) -0.0021(9) 0.0094(9)
C91 0.0408(11) 0.0412(11) 0.0459(12) -0.0053(9) 0.0082(9) -0.0004(9)
C92 0.0635(15) 0.0504(14) 0.0550(14) -0.0067(11) 0.0224(12) -0.0097(11)

loop_
_atom_type_symbol
_atom_type_description
_atom_type_scat_dispersion_real
_atom_type_scat_dispersion_imag
_atom_type_scat_source
C C 0.0181 0.0000 'International Tables Vol C Tables 4.2.6.8 and 6.1.1.4'
H H 0.0000 0.0000 'International Tables Vol C Tables 4.2.6.8 and 6.1.1.4'

loop_
_geom_angle_atom_site_label_1
_geom_angle_atom_site_label_2
_geom_angle_atom_site_label_3
_geom_angle
_geom_angle_publ_flag
C6 C1 C2 119.85(17) y
C6 C1 C7 119.09(17) y
C2 C1 C7 121.05(17) y
C3 C2 C1 120.03(17) y
C3 C2 C13 120.64(17) y
C1 C2 C13 119.32(17) y
C2 C3 C4 120.05(17) y
C2 C3 C19 121.04(17) y
C4 C3 C19 118.89(16) y
C3 C4 C5 119.89(17) y
C3 C4 C25 120.21(16) y
C5 C4 C25 119.79(17) y
C4 C5 C6 120.13(17) y
C4 C5 C31 120.74(17) y
C6 C5 C31 119.09(17) y
C1 C6 C5 119.78(17) y
C1 C6 C37 121.97(16) y
C5 C6 C37 118.23(17) y
C8 C7 C12 118.42(18) y
C8 C7 C1 121.95(17) y
C12 C7 C1 119.53(17) y
C7 C8 C9 120.41(19) y
C7 C8 H8 119.8 ?
C9 C8 H8 119.8 ?
C10 C9 C8 120.5(2) y
C10 C9 H9 119.7 ?
C8 C9 H9 119.7 ?
C11 C10 C9 119.7(2) y
C11 C10 H10 120.1 ?
C9 C10 H10 120.1 ?
C10 C11 C12 119.5(2) y
C10 C11 H11 120.2 ?
C12 C11 H11 120.2 ?
C11 C12 C7 121.4(2) y
C11 C12 H12 119.3 ?
C7 C12 H12 119.3 ?
C14 C13 C18 118.6(2) y
C14 C13 C2 120.14(18) y
C18 C13 C2 121.28(19) y
C13 C14 C15 120.8(2) y
C13 C14 H14 119.6 ?
C15 C14 H14 119.6 ?
C16 C15 C14 120.2(3) y
C16 C15 H15 119.9 ?
C14 C15 H15 119.9 ?
C15 C16 C17 119.5(2) y
C15 C16 H16 120.2 ?
C17 C16 H16 120.2 ?
C16 C17 C18 120.4(2) y
C16 C17 H17 119.8 ?
C18 C17 H17 119.8 ?
C17 C18 C13 120.4(2) y
C17 C18 H18 119.8 ?
C13 C18 H18 119.8 ?
C20 C19 C24 118.48(19) y
C20 C19 C3 120.96(17) y
C24 C19 C3 120.47(18) y
C21 C20 C19 120.68(19) y
C21 C20 H20 119.7 ?
C19 C20 H20 119.7 ?
C22 C21 C20 120.2(2) y
C22 C21 H21 119.9 ?
C20 C21 H21 119.9 ?
C23 C22 C21 119.5(2) y
C23 C22 H22 120.3 ?
C21 C22 H22 120.3 ?
C22 C23 C24 120.5(2) y
C22 C23 H23 119.7 ?
C24 C23 H23 119.7 ?
C23 C24 C19 120.5(2) y
C23 C24 H24 119.7 ?
C19 C24 H24 119.7 ?
C30 C25 C26 118.35(18) y
C30 C25 C4 118.89(17) y
C26 C25 C4 122.73(18) y
C27 C26 C25 120.2(2) y
C27 C26 H26 119.9 ?
C25 C26 H26 119.9 ?
C28 C27 C26 121.0(2) y
C28 C27 H27 119.5 ?
C26 C27 H27 119.5 ?
C27 C28 C29 119.4(2) y
C27 C28 H28 120.3 ?
C29 C28 H28 120.3 ?
C28 C29 C30 120.2(2) y
C28 C29 H29 119.9 ?
C30 C29 H29 119.9 ?
C29 C30 C25 120.8(2) y
C29 C30 H30 119.6 ?
C25 C30 H30 119.6 ?
C32 C31 C36 118.42(18) y
C32 C31 C5 119.18(17) y
C36 C31 C5 122.29(17) y
C33 C32 C31 121.05(19) y
C33 C32 H32 119.5 ?
C31 C32 H32 119.5 ?
C34 C33 C32 120.1(2) y
C34 C33 H33 120 ?
C32 C33 H33 120 ?
C35 C34 C33 119.6(2) y
C35 C34 H34 120.2 ?
C33 C34 H34 120.2 ?
C34 C35 C36 120.50(19) y
C34 C35 H35 119.7 ?
C36 C35 H35 119.7 ?
C35 C36 C31 120.36(19) y
C35 C36 H36 119.8 ?
C31 C36 H36 119.8 ?
C38 C37 C42 118.3(2) y
C38 C37 C6 119.36(18) y
C42 C37 C6 122.22(19) y
C39 C38 C37 121.2(2) y
C39 C38 H38 119.4 ?
C37 C38 H38 119.4 ?
C40 C39 C38 120.3(3) y
C40 C39 H39 119.9 ?
C38 C39 H39 119.9 ?
C39 C40 C41 119.5(2) y
C39 C40 H40 120.3 ?
C41 C40 H40 120.3 ?
C40 C41 C42 120.8(2) y
C40 C41 H41 119.6 ?
C42 C41 H41 119.6 ?
C37 C42 C41 119.9(2) y
C37 C42 H42 120 ?
C41 C42 H42 120 ?
C44 C43 C48 119.80(17) y
C44 C43 C49 119.69(16) y
C48 C43 C49 120.51(17) y
C43 C44 C45 120.06(17) y
C43 C44 C55 120.13(17) y
C45 C44 C55 119.79(17) y
C44 C45 C46 120.12(17) y
C44 C45 C61 120.58(16) y
C46 C45 C61 119.29(17) y
C47 C46 C45 119.63(17) y
C47 C46 C67 121.57(16) y
C45 C46 C67 118.75(16) y
C46 C47 C48 120.15(17) y
C46 C47 C73 120.03(17) y
C48 C47 C73 119.82(17) y
C47 C48 C43 119.90(17) y
C47 C48 C79 120.54(16) y
C43 C48 C79 119.55(17) y
C54 C49 C50 118.58(18) y
C54 C49 C43 119.89(17) y
C50 C49 C43 121.51(17) y
C51 C50 C49 120.26(19) y
C51 C50 H50 119.9 ?
C49 C50 H50 119.9 ?
C52 C51 C50 120.6(2) y
C52 C51 H51 119.7 ?
C50 C51 H51 119.7 ?
C53 C52 C51 119.42(19) y
C53 C52 H52 120.3 ?
C51 C52 H52 120.3 ?
C52 C53 C54 120.2(2) y
C52 C53 H53 119.9 ?
C54 C53 H53 119.9 ?
C49 C54 C53 120.89(19) y
C49 C54 H54 119.6 ?
C53 C54 H54 119.6 ?
C56 C55 C60 118.47(18) y
C56 C55 C44 119.51(17) y
C60 C55 C44 121.99(17) y
C55 C56 C57 120.9(2) y
C55 C56 H56 119.5 ?
C57 C56 H56 119.5 ?
C58 C57 C56 120.0(2) y
C58 C57 H57 120 ?
C56 C57 H57 120 ?
C57 C58 C59 119.8(2) y
C57 C58 H58 120.1 ?
C59 C58 H58 120.1 ?
C58 C59 C60 120.5(2) y
C58 C59 H59 119.7 ?
C60 C59 H59 119.7 ?
C59 C60 C55 120.3(2) y
C59 C60 H60 119.9 ?
C55 C60 H60 119.9 ?
C66 C61 C62 118.7(2) y
C66 C61 C45 120.6(2) y
C62 C61 C45 120.7(2) y
C63 C62 C61 119.6(3) y
C63 C62 H62 120.2 ?
C61 C62 H62 120.2 ?
C64 C63 C62 121.1(4) y
C64 C63 H63 119.5 ?
C62 C63 H63 119.5 ?
C65 C64 C63 118.9(3) y
C65 C64 H64 120.5 ?
C63 C64 H64 120.5 ?
C64 C65 C66 121.4(4) y
C64 C65 H65 119.3 ?
C66 C65 H65 119.3 ?
C65 C66 C61 120.3(3) y
C65 C66 H66 119.8 ?
C61 C66 H66 119.8 ?
C68 C67 C72 118.29(18) y
C68 C67 C46 122.34(18) y
C72 C67 C46 119.32(17) y
C69 C68 C67 120.7(2) y
C69 C68 H68 119.7 ?
C67 C68 H68 119.7 ?
C70 C69 C68 120.5(2) y
C70 C69 H69 119.7 ?
C68 C69 H69 119.7 ?
C71 C70 C69 119.4(2) y
C71 C70 H70 120.3 ?
C69 C70 H70 120.3 ?
C70 C71 C72 120.3(2) y
C70 C71 H71 119.8 ?
C72 C71 H71 119.8 ?
C71 C72 C67 120.77(19) y
C71 C72 H72 119.6 ?
C67 C72 H72 119.6 ?
C78 C73 C74 118.54(18) y
C78 C73 C47 122.07(18) y
C74 C73 C47 119.37(18) y
C73 C74 C75 120.3(2) y
C73 C74 H74 119.8 ?
C75 C74 H74 119.8 ?
C76 C75 C74 120.4(2) y
C76 C75 H75 119.8 ?
C74 C75 H75 119.8 ?
C77 C76 C75 119.4(2) y
C77 C76 H76 120.3 ?
C75 C76 H76 120.3 ?
C76 C77 C78 120.2(2) y
C76 C77 H77 119.9 ?
C78 C77 H77 119.9 ?
C73 C78 C77 121.1(2) y
C73 C78 H78 119.5 ?
C77 C78 H78 119.5 ?
C80 C79 C84 118.4(2) y
C80 C79 C48 121.01(18) y
C84 C79 C48 120.58(18) y
C81 C80 C79 120.9(2) y
C81 C80 H80 119.6 ?
C79 C80 H80 119.6 ?
C82 C81 C80 120.7(2) y
C82 C81 H81 119.7 ?
C80 C81 H81 119.7 ?
C81 C82 C83 118.8(2) y
C81 C82 H82 120.6 ?
C83 C82 H82 120.6 ?
C82 C83 C84 120.7(2) y
C82 C83 H83 119.7 ?
C84 C83 H83 119.7 ?
C79 C84 C83 120.5(2) y
C79 C84 H84 119.7 ?
C83 C84 H84 119.7 ?
C90 C85 C86 119.4(2) y
C90 C85 C91 120.1(2) y
C86 C85 C91 120.46(19) y
C87 C86 C85 120.3(2) y
C87 C86 H86 119.9 ?
C85 C86 H86 119.9 ?
C86 C87 C88 119.9(2) y
C86 C87 H87 120.1 ?
C88 C87 H87 120.1 ?
C89 C88 C87 120.5(2) y
C89 C88 H88 119.7 ?
C87 C88 H88 119.7 ?
C88 C89 C90 120.8(2) y
C88 C89 H89 119.6 ?
C90 C89 H89 119.6 ?
C89 C90 C85 119.1(2) y
C89 C90 H90 120.5 ?
C85 C90 H90 120.5 ?
C92 C91 C85 177.2(3) y
C91 C92 H92 180 ?

loop_
_geom_bond_atom_site_label_1
_geom_bond_atom_site_label_2
_geom_bond_distance
_geom_bond_publ_flag
C1 C6 1.406(3) y
C1 C2 1.412(3) y
C1 C7 1.505(3) y
C2 C3 1.405(3) y
C2 C13 1.500(3) y
C3 C4 1.405(3) y
C3 C19 1.501(3) y
C4 C5 1.406(3) y
C4 C25 1.502(3) y
C5 C6 1.411(3) y
C5 C31 1.498(3) y
C6 C37 1.497(3) y
C7 C8 1.387(3) y
C7 C12 1.392(3) y
C8 C9 1.387(3) y
C8 H8 0.95 ?
C9 C10 1.387(4) y
C9 H9 0.95 ?
C10 C11 1.381(3) y
C10 H10 0.95 ?
C11 C12 1.388(3) y
C11 H11 0.95 ?
C12 H12 0.95 ?
C13 C14 1.380(3) y
C13 C18 1.393(3) y
C14 C15 1.389(3) y
C14 H14 0.95 ?
C15 C16 1.372(4) y
C15 H15 0.95 ?
C16 C17 1.381(5) y
C16 H16 0.95 ?
C17 C18 1.385(4) y
C17 H17 0.95 ?
C18 H18 0.95 ?
C19 C20 1.388(3) y
C19 C24 1.391(3) y
C20 C21 1.387(3) y
C20 H20 0.95 ?
C21 C22 1.381(3) y
C21 H21 0.95 ?
C22 C23 1.377(3) y
C22 H22 0.95 ?
C23 C24 1.384(3) y
C23 H23 0.95 ?
C24 H24 0.95 ?
C25 C30 1.393(3) y
C25 C26 1.397(3) y
C26 C27 1.388(3) y
C26 H26 0.95 ?
C27 C28 1.374(3) y
C27 H27 0.95 ?
C28 C29 1.383(3) y
C28 H28 0.95 ?
C29 C30 1.389(3) y
C29 H29 0.95 ?
C30 H30 0.95 ?
C31 C32 1.392(3) y
C31 C36 1.394(3) y
C32 C33 1.384(3) y
C32 H32 0.95 ?
C33 C34 1.383(3) y
C33 H33 0.95 ?
C34 C35 1.381(3) y
C34 H34 0.95 ?
C35 C36 1.389(3) y
C35 H35 0.95 ?
C36 H36 0.95 ?
C37 C38 1.387(3) y
C37 C42 1.387(3) y
C38 C39 1.386(3) y
C38 H38 0.95 ?
C39 C40 1.364(5) y
C39 H39 0.95 ?
C40 C41 1.376(5) y
C40 H40 0.95 ?
C41 C42 1.395(4) y
C41 H41 0.95 ?
C42 H42 0.95 ?
C43 C44 1.402(3) y
C43 C48 1.409(3) y
C43 C49 1.501(3) y
C44 C45 1.405(3) y
C44 C55 1.497(3) y
C45 C46 1.408(3) y
C45 C61 1.491(3) y
C46 C47 1.403(3) y
C46 C67 1.505(3) y
C47 C48 1.406(3) y
C47 C73 1.500(3) y
C48 C79 1.503(3) y
C49 C54 1.387(3) y
C49 C50 1.398(3) y
C50 C51 1.385(3) y
C50 H50 0.95 ?
C51 C52 1.383(3) y
C51 H51 0.95 ?
C52 C53 1.382(3) y
C52 H52 0.95 ?
C53 C54 1.388(3) y
C53 H53 0.95 ?
C54 H54 0.95 ?
C55 C56 1.386(3) y
C55 C60 1.390(3) y
C56 C57 1.387(3) y
C56 H56 0.95 ?
C57 C58 1.373(4) y
C57 H57 0.95 ?
C58 C59 1.375(4) y
C58 H58 0.95 ?
C59 C60 1.387(3) y
C59 H59 0.95 ?
C60 H60 0.95 ?
C61 C66 1.389(4) y
C61 C62 1.391(4) y
C62 C63 1.386(5) y
C62 H62 0.95 ?
C63 C64 1.380(8) y
C63 H63 0.95 ?
C64 C65 1.357(7) y
C64 H64 0.95 ?
C65 C66 1.376(4) y
C65 H65 0.95 ?
C66 H66 0.95 ?
C67 C68 1.388(3) y
C67 C72 1.395(3) y
C68 C69 1.386(3) y
C68 H68 0.95 ?
C69 C70 1.380(4) y
C69 H69 0.95 ?
C70 C71 1.379(3) y
C70 H70 0.95 ?
C71 C72 1.385(3) y
C71 H71 0.95 ?
C72 H72 0.95 ?
C73 C78 1.374(3) y
C73 C74 1.386(3) y
C74 C75 1.390(3) y
C74 H74 0.95 ?
C75 C76 1.375(4) y
C75 H75 0.95 ?
C76 C77 1.371(4) y
C76 H76 0.95 ?
C77 C78 1.385(3) y
C77 H77 0.95 ?
C78 H78 0.95 ?
C79 C80 1.385(3) y
C79 C84 1.386(3) y
C80 C81 1.385(3) y
C80 H80 0.95 ?
C81 C82 1.374(4) y
C81 H81 0.95 ?
C82 C83 1.385(4) y
C82 H82 0.95 ?
C83 C84 1.386(3) y
C83 H83 0.95 ?
C84 H84 0.95 ?
C85 C90 1.396(3) y
C85 C86 1.402(3) y
C85 C91 1.428(3) y
C86 C87 1.378(3) y
C86 H86 0.95 ?
C87 C88 1.379(4) y
C87 H87 0.95 ?
C88 C89 1.371(4) y
C88 H88 0.95 ?
C89 C90 1.390(4) y
C89 H89 0.95 ?
C90 H90 0.95 ?
C91 C92 1.189(4) y
C92 H92 0.95 ?
